data_1572852
loop_
_publ_author_name
'Balayan, Kajal'
'Sharma, Himanshu'
'Vanka, Kumar'
'Gonnade, Rajesh G.'
'Sen, Sakya S.'

_publ_section_title
;
 Uncovering diverse reactivity of NHCs with diazoalkane: C-H activation,
 C[double bond, length as m-dash]C bond formation, and access to
 N-heterocyclic methylenehydrazine.
;
_journal_issue 44
_journal_name_full 'Chemical science'
_journal_page_first 18387
_journal_page_last 18394
_journal_paper_doi 10.1039/d4sc05740f
_journal_volume 15
_journal_year 2024
_chemical_formula_moiety 'C31 H46 N4 Si'
_chemical_formula_sum 'C31 H46 N4 Si'
_chemical_formula_weight 502.81
_space_group_crystal_system monoclinic
_space_group_IT_number 14
_space_group_name_Hall '-P 2ybc'
_space_group_name_H-M_alt 'P 1 21/c 1'
_atom_sites_solution_hydrogens geom
_audit_creation_method SHELXL-2018/3
_audit_update_record
;
2024-06-17 deposited with the CCDC.	2024-10-07 downloaded from the CCDC.
;
_cell_angle_alpha 90
_cell_angle_beta 107.065(3)
_cell_angle_gamma 90
_cell_formula_units_Z 4
_cell_length_a 10.2595(8)
_cell_length_b 19.2221(14)
_cell_length_c 16.2971(13)
_cell_measurement_reflns_used 9981
_cell_measurement_temperature 100(2)
_cell_measurement_theta_max 25.20
_cell_measurement_theta_min 2.33
_cell_volume 3072.4(4)
_computing_cell_refinement 'SAINT (Bruker, 2016)'
_computing_data_collection 'APEX3 (Bruker, 2016)'
_computing_data_reduction 'SAINT (Bruker, 2016)'
_computing_molecular_graphics 'Bruker SHELXTL, Mercury 2020.20'
_computing_publication_material 'Bruker SHELXTL'
_computing_structure_refinement 'SHELXL-2018/3 (Sheldrick, 2018)'
_computing_structure_solution 'SHELXT 2014/5 (Sheldrick, 2014)'
_diffrn_ambient_temperature 100(2)
_diffrn_detector 'Photon II CPAD Area Detector'
_diffrn_detector_area_resol_mean 7.39
_diffrn_measured_fraction_theta_full 0.999
_diffrn_measured_fraction_theta_max 0.999
_diffrn_measurement_device '\k-geometry diffractometer'
_diffrn_measurement_device_type 'Bruker D8 VENTURE Kappa Duo PHOTON II CPAD'
_diffrn_measurement_method '\f and \w scans'
_diffrn_radiation_monochromator 'multilayer mirrors'
_diffrn_radiation_type MoK\a
_diffrn_radiation_wavelength 0.71073
_diffrn_reflns_av_R_equivalents 0.1501
_diffrn_reflns_av_unetI/netI 0.0466
_diffrn_reflns_Laue_measured_fraction_full 0.999
_diffrn_reflns_Laue_measured_fraction_max 0.999
_diffrn_reflns_limit_h_max 13
_diffrn_reflns_limit_h_min -13
_diffrn_reflns_limit_k_max 25
_diffrn_reflns_limit_k_min -25
_diffrn_reflns_limit_l_max 21
_diffrn_reflns_limit_l_min -21
_diffrn_reflns_number 162231
_diffrn_reflns_point_group_measured_fraction_full 0.999
_diffrn_reflns_point_group_measured_fraction_max 0.999
_diffrn_reflns_theta_full 25.242
_diffrn_reflns_theta_max 27.999
_diffrn_reflns_theta_min 2.356
_diffrn_source 'micro-focus sealed tube'
_diffrn_source_type 'Incoatech I\mS HB'
_exptl_absorpt_coefficient_mu 0.101
_exptl_absorpt_correction_type multi-scan
_exptl_absorpt_process_details
;
 SADABS 2016/2: Krause, L., Herbst-Irmer, R., Sheldrick G.M. & Stalke D.,
 J. Appl. Cryst. 48 (2015) 3-10
;
_exptl_crystal_colour red
_exptl_crystal_density_diffrn 1.087
_exptl_crystal_description needle
_exptl_crystal_F_000 1096
_exptl_crystal_size_max 0.350
_exptl_crystal_size_mid 0.190
_exptl_crystal_size_min 0.050
_exptl_transmission_factor_max 0.1553
_exptl_transmission_factor_min 0.1069
_refine_diff_density_max 0.368
_refine_diff_density_min -0.377
_refine_diff_density_rms 0.050
_refine_ls_extinction_method none
_refine_ls_goodness_of_fit_ref 1.039
_refine_ls_hydrogen_treatment constr
_refine_ls_matrix_type full
_refine_ls_number_parameters 356
_refine_ls_number_reflns 7424
_refine_ls_number_restraints 0
_refine_ls_restrained_S_all 1.039
_refine_ls_R_factor_all 0.0839
_refine_ls_R_factor_gt 0.0517
_refine_ls_shift/su_max 0.001
_refine_ls_shift/su_mean 0.000
_refine_ls_structure_factor_coef Fsqd
_refine_ls_weighting_details 'w=1/[\s^2^(Fo^2^)+(0.0476P)^2^+2.2681P] where P=(Fo^2^+2Fc^2^)/3'
_refine_ls_weighting_scheme calc
_refine_ls_wR_factor_gt 0.1161
_refine_ls_wR_factor_ref 0.1385
_reflns_Friedel_coverage 0.000
_reflns_number_gt 5325
_reflns_number_total 7424
_reflns_threshold_expression 'I > 2\s(I)'
_cod_data_source_file d4sc05740f2.cif
_cod_data_source_block mo_IdippTMSCHN2_07_06_0ma_a
_cod_depositor_comments 'Adding full bibliography for 1572840--1572853.cif.'
_cod_original_sg_symbol_H-M 'P 21/c'
_cod_database_code 1572852
_shelx_shelxl_version_number 2018/3
_shelx_space_group_comment
;
The symmetry employed for this shelxl refinement is uniquely defined
by the following loop, which should always be used as a source of
symmetry information in preference to the above space-group names.
They are only intended as comments.
;
_shelx_estimated_absorpt_t_min 0.966
_shelx_estimated_absorpt_t_max 0.995

loop_
_space_group_symop_operation_xyz
'x, y, z'
'-x, y+1/2, -z+1/2'
'-x, -y, -z'
'x, -y-1/2, z-1/2'

loop_
_atom_site_label
_atom_site_type_symbol
_atom_site_fract_x
_atom_site_fract_y
_atom_site_fract_z
_atom_site_U_iso_or_equiv
_atom_site_adp_type
_atom_site_occupancy
_atom_site_site_symmetry_order
_atom_site_calc_flag
_atom_site_refinement_flags_posn
_atom_site_refinement_flags_adp
_atom_site_refinement_flags_occupancy
_atom_site_disorder_assembly
_atom_site_disorder_group
Si1 Si 0.13490(5) 0.13990(3) 0.61739(3) 0.02479(13) Uani 1 1 d . . . . .
N1 N 0.32906(15) 0.38411(7) 0.54726(9) 0.0196(3) Uani 1 1 d . . . . .
N2 N 0.46082(15) 0.42101(7) 0.67160(9) 0.0197(3) Uani 1 1 d . . . . .
N3 N 0.37037(15) 0.31030(8) 0.67695(10) 0.0211(3) Uani 1 1 d . . . . .
N4 N 0.27002(15) 0.26471(8) 0.63048(10) 0.0220(3) Uani 1 1 d . . . . .
C1 C 0.38163(17) 0.36580(9) 0.63299(11) 0.0188(3) Uani 1 1 d . . . . .
C2 C 0.45769(19) 0.47274(9) 0.61106(12) 0.0229(4) Uani 1 1 d . . . . .
H2 H 0.504019 0.516110 0.621663 0.027 Uiso 1 1 calc R U . . .
C3 C 0.37771(19) 0.45025(9) 0.53544(12) 0.0231(4) Uani 1 1 d . . . . .
H3 H 0.357352 0.474921 0.482683 0.028 Uiso 1 1 calc R U . . .
C4 C 0.26560(18) 0.33924(9) 0.47557(11) 0.0213(4) Uani 1 1 d . . . . .
C5 C 0.3461(2) 0.29066(10) 0.44864(12) 0.0263(4) Uani 1 1 d . . . . .
C6 C 0.2831(2) 0.24997(10) 0.37755(13) 0.0331(5) Uani 1 1 d . . . . .
H6 H 0.334980 0.216214 0.358208 0.040 Uiso 1 1 calc R U . . .
C7 C 0.1466(2) 0.25779(11) 0.33471(13) 0.0351(5) Uani 1 1 d . . . . .
H7 H 0.105037 0.229213 0.286586 0.042 Uiso 1 1 calc R U . . .
C8 C 0.0700(2) 0.30722(11) 0.36165(13) 0.0328(5) Uani 1 1 d . . . . .
H8 H -0.023862 0.312304 0.331264 0.039 Uiso 1 1 calc R U . . .
C9 C 0.12737(19) 0.34965(10) 0.43223(12) 0.0253(4) Uani 1 1 d . . . . .
C10 C 0.04432(19) 0.40432(11) 0.46171(13) 0.0293(4) Uani 1 1 d . . . . .
H10 H 0.105851 0.444938 0.483035 0.035 Uiso 1 1 calc R U . . .
C11 C -0.0036(3) 0.37832(14) 0.53685(17) 0.0485(6) Uani 1 1 d . . . . .
H11A H -0.046579 0.416657 0.558957 0.073 Uiso 1 1 calc R U . . .
H11B H 0.074833 0.361044 0.582527 0.073 Uiso 1 1 calc R U . . .
H11C H -0.069725 0.340631 0.517160 0.073 Uiso 1 1 calc R U . . .
C12 C -0.0769(3) 0.43088(15) 0.39010(17) 0.0523(7) Uani 1 1 d . . . . .
H12A H -0.120083 0.469470 0.411580 0.078 Uiso 1 1 calc R U . . .
H12B H -0.143032 0.393174 0.370545 0.078 Uiso 1 1 calc R U . . .
H12C H -0.045564 0.447078 0.342076 0.078 Uiso 1 1 calc R U . . .
C13 C 0.4976(2) 0.28227(12) 0.49278(14) 0.0384(5) Uani 1 1 d . . . . .
H13 H 0.532066 0.306125 0.549578 0.046 Uiso 1 1 calc R U . A 1
C14 C 0.5292(8) 0.2013(4) 0.4936(5) 0.0452(18) Uani 0.4 1 d . . P B 1
H14A H 0.621820 0.192480 0.530693 0.068 Uiso 0.4 1 calc R U P B 1
H14B H 0.521507 0.185713 0.435125 0.068 Uiso 0.4 1 calc R U P B 1
H14C H 0.463678 0.175780 0.515514 0.068 Uiso 0.4 1 calc R U P B 1
C15 C 0.5845(5) 0.2978(3) 0.4251(3) 0.0411(11) Uani 0.6 1 d . . P B 1
H15A H 0.561949 0.344285 0.400398 0.062 Uiso 0.6 1 calc R U P B 1
H15B H 0.561376 0.262985 0.379138 0.062 Uiso 0.6 1 calc R U P B 1
H15C H 0.682269 0.295330 0.455268 0.062 Uiso 0.6 1 calc R U P B 1
C14' C 0.5397(5) 0.2157(3) 0.5350(3) 0.0415(11) Uani 0.6 1 d . . P B 2
H14D H 0.639034 0.215074 0.559651 0.062 Uiso 0.6 1 calc R U P B 2
H14E H 0.511756 0.178049 0.492911 0.062 Uiso 0.6 1 calc R U P B 2
H14F H 0.496574 0.209205 0.580709 0.062 Uiso 0.6 1 calc R U P B 2
C15' C 0.5765(7) 0.3234(4) 0.4634(6) 0.0547(19) Uani 0.4 1 d . . P B 2
H15D H 0.563481 0.313320 0.402564 0.082 Uiso 0.4 1 calc R U P B 2
H15E H 0.672070 0.315338 0.495881 0.082 Uiso 0.4 1 calc R U P B 2
H15F H 0.552729 0.372017 0.469916 0.082 Uiso 0.4 1 calc R U P B 2
C16 C 0.53804(18) 0.42478(9) 0.76061(11) 0.0204(4) Uani 1 1 d . . . . .
C17 C 0.48735(19) 0.46547(9) 0.81570(12) 0.0233(4) Uani 1 1 d . . . . .
C18 C 0.5681(2) 0.47130(11) 0.90067(12) 0.0308(4) Uani 1 1 d . . . . .
H18 H 0.538127 0.499646 0.939341 0.037 Uiso 1 1 calc R U . . .
C19 C 0.6910(2) 0.43659(11) 0.92964(13) 0.0325(5) Uani 1 1 d . . . . .
H19 H 0.744181 0.441005 0.987917 0.039 Uiso 1 1 calc R U . . .
C20 C 0.7372(2) 0.39553(10) 0.87441(13) 0.0285(4) Uani 1 1 d . . . . .
H20 H 0.820969 0.371207 0.895425 0.034 Uiso 1 1 calc R U . . .
C21 C 0.66250(18) 0.38930(9) 0.78837(12) 0.0236(4) Uani 1 1 d . . . . .
C22 C 0.7173(2) 0.34577(10) 0.72849(14) 0.0306(4) Uani 1 1 d . . . . .
H22 H 0.653298 0.350824 0.669277 0.037 Uiso 1 1 calc R U . . .
C23 C 0.8578(2) 0.37132(12) 0.72668(15) 0.0389(5) Uani 1 1 d . . . . .
H23A H 0.888267 0.343823 0.685099 0.058 Uiso 1 1 calc R U . . .
H23B H 0.923123 0.366019 0.783827 0.058 Uiso 1 1 calc R U . . .
H23C H 0.851975 0.420453 0.709961 0.058 Uiso 1 1 calc R U . . .
C24 C 0.7214(2) 0.26892(12) 0.75289(19) 0.0497(7) Uani 1 1 d . . . . .
H24A H 0.754721 0.241517 0.712447 0.075 Uiso 1 1 calc R U . . .
H24B H 0.629558 0.253340 0.750761 0.075 Uiso 1 1 calc R U . . .
H24C H 0.782719 0.262577 0.811117 0.075 Uiso 1 1 calc R U . . .
C25 C 0.34822(19) 0.49947(10) 0.78546(12) 0.0268(4) Uani 1 1 d . . . . .
H25 H 0.323595 0.504326 0.721639 0.032 Uiso 1 1 calc R U . . .
C26 C 0.2428(2) 0.45180(14) 0.80602(19) 0.0514(7) Uani 1 1 d . . . . .
H26A H 0.152021 0.472720 0.784274 0.077 Uiso 1 1 calc R U . . .
H26B H 0.265193 0.445660 0.868310 0.077 Uiso 1 1 calc R U . . .
H26C H 0.243463 0.406460 0.778657 0.077 Uiso 1 1 calc R U . . .
C27 C 0.3453(3) 0.57197(13) 0.82322(18) 0.0515(7) Uani 1 1 d . . . . .
H27A H 0.254900 0.592656 0.798569 0.077 Uiso 1 1 calc R U . . .
H27B H 0.414293 0.601318 0.809663 0.077 Uiso 1 1 calc R U . . .
H27C H 0.364704 0.568454 0.885646 0.077 Uiso 1 1 calc R U . . .
C28 C 0.27157(19) 0.20488(9) 0.66605(12) 0.0239(4) Uani 1 1 d . . . . .
H28 H 0.341900 0.193693 0.716888 0.029 Uiso 1 1 calc R U . . .
C29 C -0.0361(2) 0.17989(12) 0.60234(16) 0.0383(5) Uani 1 1 d . . . . .
H29A H -0.107076 0.145026 0.579281 0.057 Uiso 1 1 calc R U . . .
H29B H -0.048156 0.218936 0.562133 0.057 Uiso 1 1 calc R U . . .
H29C H -0.042845 0.196731 0.657701 0.057 Uiso 1 1 calc R U . . .
C30 C 0.1485(2) 0.11101(11) 0.51116(14) 0.0362(5) Uani 1 1 d . . . . .
H30A H 0.079787 0.075175 0.487534 0.054 Uiso 1 1 calc R U . . .
H30B H 0.239644 0.091840 0.518149 0.054 Uiso 1 1 calc R U . . .
H30C H 0.133258 0.150796 0.471883 0.054 Uiso 1 1 calc R U . . .
C31 C 0.1592(2) 0.06586(10) 0.69440(14) 0.0355(5) Uani 1 1 d . . . . .
H31A H 0.086964 0.031379 0.672472 0.053 Uiso 1 1 calc R U . . .
H31B H 0.155100 0.083070 0.750206 0.053 Uiso 1 1 calc R U . . .
H31C H 0.248160 0.044244 0.700996 0.053 Uiso 1 1 calc R U . . .

loop_
_atom_site_aniso_label
_atom_site_aniso_U_11
_atom_site_aniso_U_22
_atom_site_aniso_U_33
_atom_site_aniso_U_23
_atom_site_aniso_U_13
_atom_site_aniso_U_12
Si1 0.0277(3) 0.0205(2) 0.0278(3) -0.0010(2) 0.0107(2) -0.0030(2)
N1 0.0208(7) 0.0189(7) 0.0188(7) 0.0021(6) 0.0050(6) -0.0005(6)
N2 0.0226(7) 0.0187(7) 0.0182(7) 0.0009(6) 0.0065(6) -0.0013(6)
N3 0.0212(7) 0.0196(7) 0.0219(8) 0.0014(6) 0.0055(6) -0.0022(6)
N4 0.0220(8) 0.0208(7) 0.0236(8) -0.0004(6) 0.0072(6) -0.0024(6)
C1 0.0174(8) 0.0198(8) 0.0200(8) 0.0012(7) 0.0065(7) 0.0022(6)
C2 0.0281(9) 0.0188(8) 0.0237(9) 0.0025(7) 0.0107(8) -0.0026(7)
C3 0.0268(9) 0.0202(8) 0.0228(9) 0.0045(7) 0.0079(8) 0.0005(7)
C4 0.0245(9) 0.0200(8) 0.0188(9) 0.0017(7) 0.0055(7) -0.0021(7)
C5 0.0330(10) 0.0249(9) 0.0211(9) 0.0010(7) 0.0081(8) 0.0034(8)
C6 0.0473(13) 0.0256(10) 0.0276(11) -0.0017(8) 0.0128(9) -0.0011(9)
C7 0.0472(13) 0.0319(11) 0.0249(10) -0.0037(8) 0.0085(9) -0.0131(9)
C8 0.0309(11) 0.0373(11) 0.0272(10) 0.0018(9) 0.0039(8) -0.0100(9)
C9 0.0251(9) 0.0273(10) 0.0231(9) 0.0046(7) 0.0065(8) -0.0041(7)
C10 0.0223(9) 0.0346(11) 0.0300(11) 0.0053(8) 0.0063(8) 0.0020(8)
C11 0.0420(13) 0.0561(15) 0.0564(16) 0.0154(12) 0.0283(12) 0.0123(11)
C12 0.0459(15) 0.0582(16) 0.0452(15) 0.0080(12) 0.0015(12) 0.0151(12)
C13 0.0362(12) 0.0440(13) 0.0315(11) -0.0095(10) 0.0043(9) 0.0131(10)
C14 0.038(4) 0.040(4) 0.054(5) 0.003(4) 0.009(4) 0.008(3)
C15 0.033(2) 0.052(3) 0.043(3) -0.002(2) 0.020(2) -0.0017(19)
C14' 0.040(2) 0.051(3) 0.036(3) 0.011(2) 0.014(2) 0.018(2)
C15' 0.029(3) 0.063(5) 0.071(6) 0.021(4) 0.014(4) 0.002(3)
C16 0.0215(9) 0.0202(8) 0.0196(9) 0.0018(7) 0.0061(7) -0.0039(7)
C17 0.0261(9) 0.0233(9) 0.0220(9) 0.0015(7) 0.0091(8) 0.0000(7)
C18 0.0333(11) 0.0398(11) 0.0212(10) -0.0021(8) 0.0108(8) -0.0001(9)
C19 0.0308(10) 0.0446(12) 0.0201(10) 0.0027(8) 0.0043(8) -0.0018(9)
C20 0.0237(9) 0.0309(10) 0.0291(10) 0.0066(8) 0.0052(8) 0.0010(8)
C21 0.0223(9) 0.0222(9) 0.0265(10) 0.0013(7) 0.0075(7) -0.0017(7)
C22 0.0254(10) 0.0300(10) 0.0348(11) -0.0048(8) 0.0064(8) 0.0040(8)
C23 0.0340(11) 0.0439(13) 0.0439(13) -0.0074(10) 0.0193(10) 0.0007(10)
C24 0.0365(13) 0.0295(12) 0.084(2) -0.0082(12) 0.0189(13) 0.0035(10)
C25 0.0286(10) 0.0288(10) 0.0246(10) 0.0001(8) 0.0104(8) 0.0047(8)
C26 0.0304(12) 0.0574(16) 0.0706(18) 0.0292(14) 0.0213(12) 0.0099(11)
C27 0.0528(15) 0.0427(14) 0.0530(16) -0.0116(12) 0.0063(13) 0.0154(12)
C28 0.0265(9) 0.0220(9) 0.0240(9) 0.0028(7) 0.0086(8) 0.0012(7)
C29 0.0299(11) 0.0360(12) 0.0472(14) -0.0099(10) 0.0083(10) -0.0037(9)
C30 0.0437(12) 0.0341(11) 0.0325(11) -0.0023(9) 0.0136(10) -0.0035(10)
C31 0.0484(13) 0.0254(10) 0.0387(12) 0.0000(9) 0.0222(10) -0.0049(9)

loop_
_atom_type_symbol
_atom_type_description
_atom_type_scat_dispersion_real
_atom_type_scat_dispersion_imag
_atom_type_scat_source
C C 0.0033 0.0016 'International Tables Vol C Tables 4.2.6.8 and 6.1.1.4'
H H 0.0000 0.0000 'International Tables Vol C Tables 4.2.6.8 and 6.1.1.4'
N N 0.0061 0.0033 'International Tables Vol C Tables 4.2.6.8 and 6.1.1.4'
Si Si 0.0817 0.0704 'International Tables Vol C Tables 4.2.6.8 and 6.1.1.4'

loop_
_geom_angle_atom_site_label_1
_geom_angle_atom_site_label_2
_geom_angle_atom_site_label_3
_geom_angle
_geom_angle_site_symmetry_1
_geom_angle_site_symmetry_3
_geom_angle_publ_flag
C30 Si1 C29 108.97(11) . . ?
C30 Si1 C31 111.50(10) . . ?
C29 Si1 C31 109.74(11) . . ?
C30 Si1 C28 109.99(9) . . ?
C29 Si1 C28 109.85(9) . . ?
C31 Si1 C28 106.78(10) . . ?
C1 N1 C3 108.68(14) . . ?
C1 N1 C4 127.79(14) . . ?
C3 N1 C4 121.69(14) . . ?
C1 N2 C2 109.85(14) . . ?
C1 N2 C16 125.39(14) . . ?
C2 N2 C16 124.75(15) . . ?
C1 N3 N4 112.62(15) . . ?
C28 N4 N3 114.07(15) . . ?
N3 C1 N2 120.99(16) . . ?
N3 C1 N1 133.43(16) . . ?
N2 C1 N1 105.57(14) . . ?
C3 C2 N2 107.59(16) . . ?
C3 C2 H2 126.2 . . ?
N2 C2 H2 126.2 . . ?
C2 C3 N1 108.32(16) . . ?
C2 C3 H3 125.8 . . ?
N1 C3 H3 125.8 . . ?
C5 C4 C9 122.72(17) . . ?
C5 C4 N1 118.97(16) . . ?
C9 C4 N1 118.15(16) . . ?
C6 C5 C4 117.60(18) . . ?
C6 C5 C13 119.78(18) . . ?
C4 C5 C13 122.60(17) . . ?
C7 C6 C5 121.1(2) . . ?
C7 C6 H6 119.5 . . ?
C5 C6 H6 119.5 . . ?
C6 C7 C8 120.10(19) . . ?
C6 C7 H7 119.9 . . ?
C8 C7 H7 119.9 . . ?
C7 C8 C9 121.5(2) . . ?
C7 C8 H8 119.2 . . ?
C9 C8 H8 119.2 . . ?
C8 C9 C4 116.93(18) . . ?
C8 C9 C10 121.81(18) . . ?
C4 C9 C10 121.26(17) . . ?
C9 C10 C12 113.44(18) . . ?
C9 C10 C11 111.66(17) . . ?
C12 C10 C11 109.93(19) . . ?
C9 C10 H10 107.2 . . ?
C12 C10 H10 107.2 . . ?
C11 C10 H10 107.2 . . ?
C10 C11 H11A 109.5 . . ?
C10 C11 H11B 109.5 . . ?
H11A C11 H11B 109.5 . . ?
C10 C11 H11C 109.5 . . ?
H11A C11 H11C 109.5 . . ?
H11B C11 H11C 109.5 . . ?
C10 C12 H12A 109.5 . . ?
C10 C12 H12B 109.5 . . ?
H12A C12 H12B 109.5 . . ?
C10 C12 H12C 109.5 . . ?
H12A C12 H12C 109.5 . . ?
H12B C12 H12C 109.5 . . ?
C15' C13 C14' 124.7(4) . . ?
C15' C13 C5 114.7(4) . . ?
C14' C13 C5 116.0(3) . . ?
C5 C13 C14 106.6(3) . . ?
C5 C13 C15 110.2(2) . . ?
C14 C13 C15 91.9(4) . . ?
C5 C13 H13 115.2 . . ?
C14 C13 H13 115.2 . . ?
C15 C13 H13 115.2 . . ?
C13 C14 H14A 109.5 . . ?
C13 C14 H14B 109.5 . . ?
H14A C14 H14B 109.5 . . ?
C13 C14 H14C 109.5 . . ?
H14A C14 H14C 109.5 . . ?
H14B C14 H14C 109.5 . . ?
C13 C15 H15A 109.5 . . ?
C13 C15 H15B 109.5 . . ?
H15A C15 H15B 109.5 . . ?
C13 C15 H15C 109.5 . . ?
H15A C15 H15C 109.5 . . ?
H15B C15 H15C 109.5 . . ?
C13 C14' H14D 109.5 . . ?
C13 C14' H14E 109.5 . . ?
H14D C14' H14E 109.5 . . ?
C13 C14' H14F 109.5 . . ?
H14D C14' H14F 109.5 . . ?
H14E C14' H14F 109.5 . . ?
C13 C15' H15D 109.5 . . ?
C13 C15' H15E 109.5 . . ?
H15D C15' H15E 109.5 . . ?
C13 C15' H15F 109.5 . . ?
H15D C15' H15F 109.5 . . ?
H15E C15' H15F 109.5 . . ?
C21 C16 C17 122.67(17) . . ?
C21 C16 N2 118.82(16) . . ?
C17 C16 N2 118.49(16) . . ?
C18 C17 C16 117.21(17) . . ?
C18 C17 C25 121.15(17) . . ?
C16 C17 C25 121.60(17) . . ?
C19 C18 C17 121.16(18) . . ?
C19 C18 H18 119.4 . . ?
C17 C18 H18 119.4 . . ?
C20 C19 C18 120.41(19) . . ?
C20 C19 H19 119.8 . . ?
C18 C19 H19 119.8 . . ?
C19 C20 C21 120.90(18) . . ?
C19 C20 H20 119.6 . . ?
C21 C20 H20 119.6 . . ?
C20 C21 C16 117.61(17) . . ?
C20 C21 C22 119.90(17) . . ?
C16 C21 C22 122.49(17) . . ?
C21 C22 C24 110.74(18) . . ?
C21 C22 C23 111.41(17) . . ?
C24 C22 C23 111.15(18) . . ?
C21 C22 H22 107.8 . . ?
C24 C22 H22 107.8 . . ?
C23 C22 H22 107.8 . . ?
C22 C23 H23A 109.5 . . ?
C22 C23 H23B 109.5 . . ?
H23A C23 H23B 109.5 . . ?
C22 C23 H23C 109.5 . . ?
H23A C23 H23C 109.5 . . ?
H23B C23 H23C 109.5 . . ?
C22 C24 H24A 109.5 . . ?
C22 C24 H24B 109.5 . . ?
H24A C24 H24B 109.5 . . ?
C22 C24 H24C 109.5 . . ?
H24A C24 H24C 109.5 . . ?
H24B C24 H24C 109.5 . . ?
C17 C25 C27 113.00(18) . . ?
C17 C25 C26 109.28(16) . . ?
C27 C25 C26 111.1(2) . . ?
C17 C25 H25 107.8 . . ?
C27 C25 H25 107.8 . . ?
C26 C25 H25 107.8 . . ?
C25 C26 H26A 109.5 . . ?
C25 C26 H26B 109.5 . . ?
H26A C26 H26B 109.5 . . ?
C25 C26 H26C 109.5 . . ?
H26A C26 H26C 109.5 . . ?
H26B C26 H26C 109.5 . . ?
C25 C27 H27A 109.5 . . ?
C25 C27 H27B 109.5 . . ?
H27A C27 H27B 109.5 . . ?
C25 C27 H27C 109.5 . . ?
H27A C27 H27C 109.5 . . ?
H27B C27 H27C 109.5 . . ?
N4 C28 Si1 119.82(14) . . ?
N4 C28 H28 120.1 . . ?
Si1 C28 H28 120.1 . . ?
Si1 C29 H29A 109.5 . . ?
Si1 C29 H29B 109.5 . . ?
H29A C29 H29B 109.5 . . ?
Si1 C29 H29C 109.5 . . ?
H29A C29 H29C 109.5 . . ?
H29B C29 H29C 109.5 . . ?
Si1 C30 H30A 109.5 . . ?
Si1 C30 H30B 109.5 . . ?
H30A C30 H30B 109.5 . . ?
Si1 C30 H30C 109.5 . . ?
H30A C30 H30C 109.5 . . ?
H30B C30 H30C 109.5 . . ?
Si1 C31 H31A 109.5 . . ?
Si1 C31 H31B 109.5 . . ?
H31A C31 H31B 109.5 . . ?
Si1 C31 H31C 109.5 . . ?
H31A C31 H31C 109.5 . . ?
H31B C31 H31C 109.5 . . ?

loop_
_geom_bond_atom_site_label_1
_geom_bond_atom_site_label_2
_geom_bond_distance
_geom_bond_site_symmetry_2
_geom_bond_publ_flag
Si1 C30 1.862(2) . ?
Si1 C29 1.864(2) . ?
Si1 C31 1.865(2) . ?
Si1 C28 1.871(2) . ?
N1 C1 1.387(2) . ?
N1 C3 1.399(2) . ?
N1 C4 1.445(2) . ?
N2 C1 1.372(2) . ?
N2 C2 1.394(2) . ?
N2 C16 1.436(2) . ?
N3 C1 1.309(2) . ?
N3 N4 1.394(2) . ?
N4 C28 1.286(2) . ?
C2 C3 1.336(3) . ?
C2 H2 0.9500 . ?
C3 H3 0.9500 . ?
C4 C5 1.400(3) . ?
C4 C9 1.401(3) . ?
C5 C6 1.390(3) . ?
C5 C13 1.517(3) . ?
C6 C7 1.377(3) . ?
C6 H6 0.9500 . ?
C7 C8 1.384(3) . ?
C7 H7 0.9500 . ?
C8 C9 1.392(3) . ?
C8 H8 0.9500 . ?
C9 C10 1.517(3) . ?
C10 C12 1.522(3) . ?
C10 C11 1.531(3) . ?
C10 H10 1.0000 . ?
C11 H11A 0.9800 . ?
C11 H11B 0.9800 . ?
C11 H11C 0.9800 . ?
C12 H12A 0.9800 . ?
C12 H12B 0.9800 . ?
C12 H12C 0.9800 . ?
C13 C15' 1.318(7) . ?
C13 C14' 1.457(5) . ?
C13 C14 1.589(8) . ?
C13 C15 1.637(5) . ?
C13 H13 1.0000 . ?
C14 H14A 0.9800 . ?
C14 H14B 0.9800 . ?
C14 H14C 0.9800 . ?
C15 H15A 0.9800 . ?
C15 H15B 0.9800 . ?
C15 H15C 0.9800 . ?
C14' H14D 0.9800 . ?
C14' H14E 0.9800 . ?
C14' H14F 0.9800 . ?
C15' H15D 0.9800 . ?
C15' H15E 0.9800 . ?
C15' H15F 0.9800 . ?
C16 C21 1.400(2) . ?
C16 C17 1.401(2) . ?
C17 C18 1.394(3) . ?
C17 C25 1.515(3) . ?
C18 C19 1.382(3) . ?
C18 H18 0.9500 . ?
C19 C20 1.381(3) . ?
C19 H19 0.9500 . ?
C20 C21 1.392(3) . ?
C20 H20 0.9500 . ?
C21 C22 1.513(3) . ?
C22 C24 1.527(3) . ?
C22 C23 1.531(3) . ?
C22 H22 1.0000 . ?
C23 H23A 0.9800 . ?
C23 H23B 0.9800 . ?
C23 H23C 0.9800 . ?
C24 H24A 0.9800 . ?
C24 H24B 0.9800 . ?
C24 H24C 0.9800 . ?
C25 C27 1.527(3) . ?
C25 C26 1.528(3) . ?
C25 H25 1.0000 . ?
C26 H26A 0.9800 . ?
C26 H26B 0.9800 . ?
C26 H26C 0.9800 . ?
C27 H27A 0.9800 . ?
C27 H27B 0.9800 . ?
C27 H27C 0.9800 . ?
C28 H28 0.9500 . ?
C29 H29A 0.9800 . ?
C29 H29B 0.9800 . ?
C29 H29C 0.9800 . ?
C30 H30A 0.9800 . ?
C30 H30B 0.9800 . ?
C30 H30C 0.9800 . ?
C31 H31A 0.9800 . ?
C31 H31B 0.9800 . ?
C31 H31C 0.9800 . ?

loop_
_geom_torsion_atom_site_label_1
_geom_torsion_atom_site_label_2
_geom_torsion_atom_site_label_3
_geom_torsion_atom_site_label_4
_geom_torsion
_geom_torsion_site_symmetry_1
_geom_torsion_site_symmetry_2
_geom_torsion_site_symmetry_3
_geom_torsion_site_symmetry_4
_geom_torsion_publ_flag
C1 N3 N4 C28 169.02(15) . . . . ?
N4 N3 C1 N2 170.65(14) . . . . ?
N4 N3 C1 N1 -10.7(3) . . . . ?
C2 N2 C1 N3 179.00(15) . . . . ?
C16 N2 C1 N3 0.2(3) . . . . ?
C2 N2 C1 N1 -0.02(18) . . . . ?
C16 N2 C1 N1 -178.79(15) . . . . ?
C3 N1 C1 N3 -178.74(18) . . . . ?
C4 N1 C1 N3 -14.2(3) . . . . ?
C3 N1 C1 N2 0.10(18) . . . . ?
C4 N1 C1 N2 164.65(16) . . . . ?
C1 N2 C2 C3 -0.1(2) . . . . ?
C16 N2 C2 C3 178.71(16) . . . . ?
N2 C2 C3 N1 0.1(2) . . . . ?
C1 N1 C3 C2 -0.1(2) . . . . ?
C4 N1 C3 C2 -165.82(16) . . . . ?
C1 N1 C4 C5 -69.6(2) . . . . ?
C3 N1 C4 C5 93.2(2) . . . . ?
C1 N1 C4 C9 114.75(19) . . . . ?
C3 N1 C4 C9 -82.5(2) . . . . ?
C9 C4 C5 C6 -2.3(3) . . . . ?
N1 C4 C5 C6 -177.72(16) . . . . ?
C9 C4 C5 C13 176.55(19) . . . . ?
N1 C4 C5 C13 1.1(3) . . . . ?
C4 C5 C6 C7 0.7(3) . . . . ?
C13 C5 C6 C7 -178.2(2) . . . . ?
C5 C6 C7 C8 0.6(3) . . . . ?
C6 C7 C8 C9 -0.5(3) . . . . ?
C7 C8 C9 C4 -1.0(3) . . . . ?
C7 C8 C9 C10 179.51(18) . . . . ?
C5 C4 C9 C8 2.4(3) . . . . ?
N1 C4 C9 C8 177.90(16) . . . . ?
C5 C4 C9 C10 -178.11(17) . . . . ?
N1 C4 C9 C10 -2.6(3) . . . . ?
C8 C9 C10 C12 -26.3(3) . . . . ?
C4 C9 C10 C12 154.3(2) . . . . ?
C8 C9 C10 C11 98.6(2) . . . . ?
C4 C9 C10 C11 -80.9(2) . . . . ?
C6 C5 C13 C15' 90.9(5) . . . . ?
C4 C5 C13 C15' -87.9(5) . . . . ?
C6 C5 C13 C14' -66.0(3) . . . . ?
C4 C5 C13 C14' 115.2(3) . . . . ?
C6 C5 C13 C14 -39.4(4) . . . . ?
C4 C5 C13 C14 141.8(4) . . . . ?
C6 C5 C13 C15 59.1(3) . . . . ?
C4 C5 C13 C15 -119.7(3) . . . . ?
C1 N2 C16 C21 78.1(2) . . . . ?
C2 N2 C16 C21 -100.5(2) . . . . ?
C1 N2 C16 C17 -103.6(2) . . . . ?
C2 N2 C16 C17 77.8(2) . . . . ?
C21 C16 C17 C18 1.7(3) . . . . ?
N2 C16 C17 C18 -176.49(16) . . . . ?
C21 C16 C17 C25 -175.91(17) . . . . ?
N2 C16 C17 C25 5.9(2) . . . . ?
C16 C17 C18 C19 -1.9(3) . . . . ?
C25 C17 C18 C19 175.73(18) . . . . ?
C17 C18 C19 C20 0.5(3) . . . . ?
C18 C19 C20 C21 1.3(3) . . . . ?
C19 C20 C21 C16 -1.4(3) . . . . ?
C19 C20 C21 C22 178.10(18) . . . . ?
C17 C16 C21 C20 -0.1(3) . . . . ?
N2 C16 C21 C20 178.12(16) . . . . ?
C17 C16 C21 C22 -179.59(17) . . . . ?
N2 C16 C21 C22 -1.4(3) . . . . ?
C20 C21 C22 C24 66.7(2) . . . . ?
C16 C21 C22 C24 -113.8(2) . . . . ?
C20 C21 C22 C23 -57.5(2) . . . . ?
C16 C21 C22 C23 122.0(2) . . . . ?
C18 C17 C25 C27 40.5(3) . . . . ?
C16 C17 C25 C27 -142.0(2) . . . . ?
C18 C17 C25 C26 -83.8(2) . . . . ?
C16 C17 C25 C26 93.8(2) . . . . ?
N3 N4 C28 Si1 174.78(12) . . . . ?
C30 Si1 C28 N4 66.28(17) . . . . ?
C29 Si1 C28 N4 -53.65(18) . . . . ?
C31 Si1 C28 N4 -172.59(15) . . . . ?
